data_1558429
loop_
_publ_author_name
'Yu, Bin'
'Zhou, Shuang'
'Cao, Lixin'
'Hao, Zesheng'
'Yang, Dongyan'
'Guo, Xiaofeng'
'Zhang, Nailou'
'Bakulev, Vasiliy A.'
'Fan, Zhijin'

_publ_section_title
;
 Design, Synthesis and Evaluation of Antifungal Activity of Novel
 Pyrazole-thiazole Carboxamides as Succinate Dehydrogenase Inhibitors.
;
_journal_name_full 'Journal of agricultural and food chemistry'
_journal_paper_doi 10.1021/acs.jafc.0c00062
_journal_year 2020
_chemical_formula_moiety 'C15 H11 Br F2 N4 O S'
_chemical_formula_sum 'C15 H11 Br F2 N4 O S'
_chemical_formula_weight 413.25
_space_group_crystal_system triclinic
_space_group_IT_number 2
_space_group_name_Hall '-P 1'
_space_group_name_H-M_alt 'P -1'
_atom_sites_solution_hydrogens mixed
_atom_sites_solution_primary dual
_audit_creation_date 2019-03-11
_audit_creation_method
;
Olex2 1.2
(compiled 2017.08.10 svn.r3458 for OlexSys, GUI svn.r5381)
;
_audit_update_record
;
2019-10-19 deposited with the CCDC.	2019-12-24 downloaded from the CCDC.
;
_cell_angle_alpha 92.048(2)
_cell_angle_beta 106.633(2)
_cell_angle_gamma 102.379(2)
_cell_formula_units_Z 2
_cell_length_a 8.0375(2)
_cell_length_b 9.3645(2)
_cell_length_c 12.0386(3)
_cell_measurement_reflns_used 10027
_cell_measurement_temperature 294.15
_cell_measurement_theta_max 28.6620
_cell_measurement_theta_min 3.6600
_cell_volume 843.44(4)
_computing_cell_refinement 'CrysAlisPro 1.171.39.46 (Rigaku OD, 2018)'
_computing_data_collection 'CrysAlisPro 1.171.39.46 (Rigaku OD, 2018)'
_computing_data_reduction 'CrysAlisPro 1.171.39.46 (Rigaku OD, 2018)'
_computing_molecular_graphics 'Olex2 (Dolomanov et al., 2009)'
_computing_publication_material 'Olex2 (Dolomanov et al., 2009)'
_computing_structure_refinement 'ShelXL (Sheldrick, 2015)'
_computing_structure_solution 'ShelXT (Sheldrick, 2015)'
_diffrn_ambient_temperature 294.15
_diffrn_detector PILT
_diffrn_measured_fraction_theta_full 0.997
_diffrn_measured_fraction_theta_max 0.993
_diffrn_measurement_details
;
List of Runs (angles in degrees, time in seconds):

  # Type    Start    End  Width  t~exp~   \w     \q     \k     \f   Frames
#--------------------------------------------------------------------------
  1  \w    -84.00  94.00   0.50    1.57    --    5.00  45.00 174.00  356
  2  \w    -97.00  81.00   0.50    1.57    --   -8.10  45.00  30.00  356
  3  \w    -18.00  19.00   0.50    1.57    --   -8.10  45.00 150.00   74
  4  \w    -16.00  81.00   0.50    1.57    --   -8.10  45.00  90.00  194
  5  \w     20.00  51.00   0.50    1.57    --   -8.10  45.00   0.00   62
  6  \w    -78.00 -22.00   0.50    1.57    --   -8.10  45.00 150.00  112
  7  \w    -97.00 -33.00   0.50    1.57    --   -8.10  45.00  90.00  128
  8  \w    -51.00 -25.00   0.50    1.57    --   -8.10  45.00  30.00   52
  9  \w    -97.00  81.00   0.50    1.57    --   -8.10  45.00 179.43  356
;
_diffrn_measurement_device 'four-circle diffractometer'
_diffrn_measurement_device_type 'XtaLAB AFC10 (RCD3): fixed-chi single'
_diffrn_measurement_method '\w scans'
_diffrn_orient_matrix_type 'CrysAlisPro convention (1999,Acta A55,543-557)'
_diffrn_orient_matrix_UB_11 -0.0507965000
_diffrn_orient_matrix_UB_12 -0.0050455000
_diffrn_orient_matrix_UB_13 0.0397495000
_diffrn_orient_matrix_UB_21 0.0773145000
_diffrn_orient_matrix_UB_22 -0.0014977000
_diffrn_orient_matrix_UB_23 0.0463073000
_diffrn_orient_matrix_UB_31 0.0204686000
_diffrn_orient_matrix_UB_32 0.0777895000
_diffrn_orient_matrix_UB_33 0.0098988000
_diffrn_radiation_monochromator mirror
_diffrn_radiation_probe x-ray
_diffrn_radiation_type MoK\a
_diffrn_radiation_wavelength 0.71073
_diffrn_reflns_av_R_equivalents 0.0336
_diffrn_reflns_av_unetI/netI 0.0228
_diffrn_reflns_Laue_measured_fraction_full 0.997
_diffrn_reflns_Laue_measured_fraction_max 0.993
_diffrn_reflns_limit_h_max 10
_diffrn_reflns_limit_h_min -10
_diffrn_reflns_limit_k_max 11
_diffrn_reflns_limit_k_min -12
_diffrn_reflns_limit_l_max 16
_diffrn_reflns_limit_l_min -16
_diffrn_reflns_number 23620
_diffrn_reflns_point_group_measured_fraction_full 0.997
_diffrn_reflns_point_group_measured_fraction_max 0.993
_diffrn_reflns_theta_full 25.242
_diffrn_reflns_theta_max 28.279
_diffrn_reflns_theta_min 3.552
_diffrn_source 'Rotating-anode X-ray tube'
_diffrn_source_type 'Rigaku (Mo) X-ray Source'
_exptl_absorpt_coefficient_mu 2.591
_exptl_absorpt_correction_T_max 1.00000
_exptl_absorpt_correction_T_min 0.34791
_exptl_absorpt_correction_type multi-scan
_exptl_absorpt_process_details
;
CrysAlisPro 1.171.39.46 (Rigaku Oxford Diffraction, 2018)
Empirical absorption correction using spherical harmonics,
 implemented in SCALE3 ABSPACK scaling algorithm.
;
_exptl_crystal_colour colourless
_exptl_crystal_colour_primary colourless
_exptl_crystal_density_diffrn 1.627
_exptl_crystal_description plate
_exptl_crystal_F_000 412
_exptl_crystal_size_max 0.32
_exptl_crystal_size_mid 0.26
_exptl_crystal_size_min 0.24
_refine_diff_density_max 0.588
_refine_diff_density_min -0.820
_refine_diff_density_rms 0.063
_refine_ls_extinction_method none
_refine_ls_goodness_of_fit_ref 1.038
_refine_ls_hydrogen_treatment mixed
_refine_ls_matrix_type full
_refine_ls_number_parameters 247
_refine_ls_number_reflns 4163
_refine_ls_number_restraints 26
_refine_ls_restrained_S_all 1.048
_refine_ls_R_factor_all 0.0530
_refine_ls_R_factor_gt 0.0385
_refine_ls_shift/su_max 0.001
_refine_ls_shift/su_mean 0.000
_refine_ls_structure_factor_coef Fsqd
_refine_ls_weighting_details 'w=1/[\s^2^(Fo^2^)+(0.0421P)^2^+0.5293P] where P=(Fo^2^+2Fc^2^)/3'
_refine_ls_weighting_scheme calc
_refine_ls_wR_factor_gt 0.0946
_refine_ls_wR_factor_ref 0.1018
_reflns_Friedel_coverage 0.000
_reflns_number_gt 3295
_reflns_number_total 4163
_reflns_threshold_expression 'I > 2\s(I)'
_cod_data_source_file jf0c00062_si_001.cif
_cod_data_source_block m20190311b
_cod_database_code 1558429
_shelx_shelxl_version_number 2018/3
_chemical_oxdiff_formula C15H11BrF2N4OS
_shelx_space_group_comment
;
The symmetry employed for this shelxl refinement is uniquely defined
by the following loop, which should always be used as a source of
symmetry information in preference to the above space-group names.
They are only intended as comments.
;
_reflns_odcompleteness_completeness 99.33
_reflns_odcompleteness_iscentric 1
_reflns_odcompleteness_theta 28.22
_olex2_refinement_description
;
1. Fixed Uiso
 At 1.2 times of:
  All C(H) groups
 At 1.5 times of:
  All C(H,H,H) groups
2. Restrained distances
 C3-C5 \\sim C3-C5A
 with sigma of 0.01
 C5-F1 \\sim C5-F2 \\sim C5A-F1A \\sim C5A-F2A
 with sigma of 0.01
 C3-F1 \\sim C3-F2 \\sim C3-F1A \\sim C3-F2A
 with sigma of 0.01
 F1-F2 \\sim F1A-F2A
 with sigma of 0.01
3. Uiso/Uaniso restraints and constraints
Uanis(F2) \\sim Ueq, Uanis(F1A) \\sim Ueq: with sigma of 0.01 and sigma for
terminal atoms of 0.02
Uanis(C5) = Uanis(C5A)
4. Others
 Sof(C5A)=Sof(H5A)=Sof(F1A)=Sof(F2A)=1-FVAR(1)
 Sof(C5)=Sof(H5)=Sof(F1)=Sof(F2)=FVAR(1)
5.a Ternary CH refined with riding coordinates:
 C5(H5), C5A(H5A)
5.b Aromatic/amide H refined with riding coordinates:
 C1(H1), C7(H7), C11(H11), C13(H13), C14(H14), C15(H15)
5.c Idealised Me refined as rotating group:
 C4(H4A,H4B,H4C)
;
_olex2_submission_special_instructions 'No special instructions were received'
_oxdiff_exptl_absorpt_empirical_details
;
Empirical correction (ABSPACK) includes:
- Absorption correction using spherical harmonics
- Frame scaling
;
_oxdiff_exptl_absorpt_empirical_full_max 2.098
_oxdiff_exptl_absorpt_empirical_full_min 0.609

loop_
_space_group_symop_operation_xyz
'x, y, z'
'-x, -y, -z'

loop_
_atom_site_label
_atom_site_type_symbol
_atom_site_fract_x
_atom_site_fract_y
_atom_site_fract_z
_atom_site_U_iso_or_equiv
_atom_site_adp_type
_atom_site_occupancy
_atom_site_site_symmetry_order
_atom_site_calc_flag
_atom_site_refinement_flags_posn
_atom_site_refinement_flags_adp
_atom_site_refinement_flags_occupancy
_atom_site_disorder_assembly
_atom_site_disorder_group
Br1 Br 1.19230(5) 0.19743(4) 1.02360(3) 0.07875(14) Uani 1 1 d . . . . .
S1 S 0.68107(8) 0.72398(7) 0.40119(5) 0.04880(16) Uani 1 1 d . . . . .
O1 O 0.9773(2) 0.4681(2) 0.67214(16) 0.0591(5) Uani 1 1 d . . . . .
N1 N 0.2066(2) 0.9109(2) 0.40343(17) 0.0429(4) Uani 1 1 d . . . . .
N2 N 0.1906(3) 0.8902(2) 0.51011(17) 0.0456(4) Uani 1 1 d . . . . .
N3 N 0.6212(2) 0.6568(2) 0.59277(16) 0.0397(4) Uani 1 1 d . . . . .
N4 N 0.7694(3) 0.4951(2) 0.76112(17) 0.0444(4) Uani 1 1 d . . . . .
H4 H 0.688(4) 0.532(3) 0.751(2) 0.049(7) Uiso 1 1 d . . . . .
C1 C 0.3391(3) 0.8575(2) 0.3837(2) 0.0412(5) Uani 1 1 d . . . . .
H1 H 0.372626 0.860644 0.315901 0.049 Uiso 1 1 calc R . . . .
C2 C 0.4160(3) 0.7969(2) 0.48287(19) 0.0379(4) Uani 1 1 d . . . . .
C3 C 0.3174(3) 0.8214(2) 0.5586(2) 0.0421(5) Uani 1 1 d D . . . .
C4 C 0.0828(4) 0.9805(3) 0.3233(2) 0.0570(6) Uani 1 1 d . . . . .
H4A H -0.012864 0.906226 0.272335 0.086 Uiso 1 1 calc GR . . . .
H4B H 0.144633 1.040856 0.277896 0.086 Uiso 1 1 calc GR . . . .
H4C H 0.035041 1.040358 0.366734 0.086 Uiso 1 1 calc GR . . . .
C5 C 0.3358(4) 0.7801(4) 0.6793(3) 0.0515(8) Uani 0.851(6) 1 d D . P A 1
H5 H 0.336267 0.675582 0.680848 0.062 Uiso 0.851(6) 1 calc R . P A 1
C5A C 0.392(2) 0.8075(13) 0.6847(8) 0.0515(8) Uani 0.149(6) 1 d D . P A 2
H5A H 0.520767 0.819046 0.698700 0.062 Uiso 0.149(6) 1 calc R . P A 2
C6 C 0.5636(3) 0.7249(2) 0.50229(19) 0.0386(4) Uani 1 1 d . . . . .
C7 C 0.8136(3) 0.6267(3) 0.4876(2) 0.0461(5) Uani 1 1 d . . . . .
H7 H 0.906823 0.595548 0.470683 0.059(8) Uiso 1 1 calc R . . . .
C8 C 0.7635(3) 0.6012(2) 0.58457(19) 0.0400(4) Uani 1 1 d . . . . .
C9 C 0.8492(3) 0.5162(2) 0.6761(2) 0.0422(5) Uani 1 1 d . . . . .
C10 C 0.8045(3) 0.4062(3) 0.85303(19) 0.0435(5) Uani 1 1 d . . . . .
C11 C 0.9592(3) 0.3548(3) 0.8863(2) 0.0464(5) Uani 1 1 d . . . . .
H11 H 1.046271 0.378916 0.848752 0.051(7) Uiso 1 1 calc R . . . .
C12 C 0.9806(4) 0.2665(3) 0.9770(2) 0.0541(6) Uani 1 1 d . . . . .
C13 C 0.8566(5) 0.2290(4) 1.0344(3) 0.0719(8) Uani 1 1 d . . . . .
H13 H 0.873994 0.168770 1.094439 0.113(14) Uiso 1 1 calc R . . . .
C14 C 0.7045(4) 0.2825(4) 1.0012(3) 0.0757(9) Uani 1 1 d . . . . .
H14 H 0.619313 0.259269 1.040194 0.091 Uiso 1 1 calc R . . . .
C15 C 0.6770(4) 0.3698(3) 0.9110(2) 0.0603(7) Uani 1 1 d . . . . .
H15 H 0.573263 0.404380 0.889013 0.072 Uiso 1 1 calc R . . . .
F1 F 0.4916(3) 0.8617(4) 0.75227(19) 0.0833(10) Uani 0.851(6) 1 d D . P A 1
F2 F 0.2045(3) 0.8055(4) 0.7163(2) 0.0894(11) Uani 0.851(6) 1 d D U P A 1
F1A F 0.334(3) 0.6751(13) 0.7126(10) 0.137(9) Uani 0.149(6) 1 d D U P A 2
F2A F 0.376(5) 0.9129(15) 0.7535(9) 0.154(15) Uani 0.149(6) 1 d D . P A 2

loop_
_atom_site_aniso_label
_atom_site_aniso_U_11
_atom_site_aniso_U_22
_atom_site_aniso_U_33
_atom_site_aniso_U_23
_atom_site_aniso_U_13
_atom_site_aniso_U_12
Br1 0.0802(2) 0.0872(2) 0.0740(2) 0.01603(17) 0.00793(16) 0.04998(19)
S1 0.0501(3) 0.0600(4) 0.0492(3) 0.0157(3) 0.0259(3) 0.0237(3)
O1 0.0584(10) 0.0809(12) 0.0599(11) 0.0216(9) 0.0304(9) 0.0431(9)
N1 0.0428(9) 0.0437(10) 0.0436(10) 0.0053(8) 0.0100(8) 0.0171(8)
N2 0.0458(10) 0.0501(11) 0.0483(11) 0.0086(8) 0.0184(8) 0.0207(9)
N3 0.0385(9) 0.0421(9) 0.0440(10) 0.0044(8) 0.0165(7) 0.0158(7)
N4 0.0441(10) 0.0565(12) 0.0415(10) 0.0058(8) 0.0156(8) 0.0265(9)
C1 0.0434(11) 0.0397(11) 0.0424(11) 0.0029(9) 0.0141(9) 0.0124(9)
C2 0.0379(10) 0.0355(10) 0.0422(11) 0.0028(8) 0.0134(8) 0.0110(8)
C3 0.0419(11) 0.0443(12) 0.0452(12) 0.0068(9) 0.0162(9) 0.0161(9)
C4 0.0532(14) 0.0636(16) 0.0557(15) 0.0116(12) 0.0069(11) 0.0284(12)
C5 0.049(2) 0.0665(19) 0.0540(15) 0.0219(14) 0.0280(14) 0.0263(16)
C5A 0.049(2) 0.0665(19) 0.0540(15) 0.0219(14) 0.0280(14) 0.0263(16)
C6 0.0379(10) 0.0382(10) 0.0430(11) 0.0020(9) 0.0165(8) 0.0106(8)
C7 0.0418(11) 0.0529(13) 0.0527(13) 0.0083(10) 0.0212(10) 0.0201(10)
C8 0.0377(10) 0.0416(11) 0.0448(11) 0.0030(9) 0.0157(9) 0.0138(9)
C9 0.0418(11) 0.0457(12) 0.0438(11) 0.0021(9) 0.0150(9) 0.0177(9)
C10 0.0478(12) 0.0501(12) 0.0349(10) 0.0010(9) 0.0121(9) 0.0174(10)
C11 0.0481(12) 0.0525(13) 0.0406(11) 0.0010(10) 0.0115(10) 0.0191(10)
C12 0.0607(14) 0.0579(14) 0.0445(13) 0.0041(11) 0.0081(11) 0.0260(12)
C13 0.085(2) 0.082(2) 0.0569(16) 0.0266(15) 0.0243(15) 0.0316(17)
C14 0.0733(19) 0.104(2) 0.0667(18) 0.0304(18) 0.0383(16) 0.0296(18)
C15 0.0537(14) 0.0831(19) 0.0540(15) 0.0135(13) 0.0221(12) 0.0277(13)
F1 0.0716(14) 0.125(2) 0.0445(12) 0.0161(13) 0.0045(10) 0.0203(13)
F2 0.0823(16) 0.149(3) 0.0703(14) 0.0381(16) 0.0490(13) 0.0584(17)
F1A 0.175(15) 0.134(13) 0.078(9) 0.036(9) 0.046(9) -0.030(11)
F2A 0.34(5) 0.085(11) 0.056(9) 0.003(8) 0.082(17) 0.070(18)

loop_
_atom_type_symbol
_atom_type_description
_atom_type_scat_dispersion_real
_atom_type_scat_dispersion_imag
_atom_type_scat_source
C C 0.0033 0.0016 'International Tables Vol C Tables 4.2.6.8 and 6.1.1.4'
H H 0.0000 0.0000 'International Tables Vol C Tables 4.2.6.8 and 6.1.1.4'
Br Br -0.2901 2.4595 'International Tables Vol C Tables 4.2.6.8 and 6.1.1.4'
F F 0.0171 0.0103 'International Tables Vol C Tables 4.2.6.8 and 6.1.1.4'
N N 0.0061 0.0033 'International Tables Vol C Tables 4.2.6.8 and 6.1.1.4'
O O 0.0106 0.0060 'International Tables Vol C Tables 4.2.6.8 and 6.1.1.4'
S S 0.1246 0.1234 'International Tables Vol C Tables 4.2.6.8 and 6.1.1.4'

loop_
_geom_angle_atom_site_label_1
_geom_angle_atom_site_label_2
_geom_angle_atom_site_label_3
_geom_angle
_geom_angle_site_symmetry_1
_geom_angle_site_symmetry_3
_geom_angle_publ_flag
C7 S1 C6 89.69(11) . . ?
N2 N1 C4 119.63(19) . . ?
C1 N1 N2 112.57(18) . . ?
C1 N1 C4 127.8(2) . . ?
C3 N2 N1 104.55(17) . . ?
C6 N3 C8 110.77(18) . . ?
C9 N4 H4 112(2) . . ?
C9 N4 C10 127.92(19) . . ?
C10 N4 H4 119(2) . . ?
N1 C1 H1 126.4 . . ?
N1 C1 C2 107.24(19) . . ?
C2 C1 H1 126.4 . . ?
C1 C2 C3 103.66(18) . . ?
C1 C2 C6 127.3(2) . . ?
C3 C2 C6 129.0(2) . . ?
N2 C3 C2 111.97(19) . . ?
N2 C3 C5 118.5(2) . . ?
N2 C3 C5A 127.0(7) . . ?
C2 C3 C5 129.5(2) . . ?
C2 C3 C5A 118.7(7) . . ?
N1 C4 H4A 109.5 . . ?
N1 C4 H4B 109.5 . . ?
N1 C4 H4C 109.5 . . ?
H4A C4 H4B 109.5 . . ?
H4A C4 H4C 109.5 . . ?
H4B C4 H4C 109.5 . . ?
C3 C5 H5 109.4 . . ?
F1 C5 C3 109.0(2) . . ?
F1 C5 H5 109.4 . . ?
F2 C5 C3 111.4(2) . . ?
F2 C5 H5 109.4 . . ?
F2 C5 F1 108.1(3) . . ?
C3 C5A H5A 105.7 . . ?
F1A C5A C3 112.5(9) . . ?
F1A C5A H5A 105.7 . . ?
F2A C5A C3 113.7(9) . . ?
F2A C5A H5A 105.7 . . ?
F2A C5A F1A 112.8(11) . . ?
N3 C6 S1 113.75(15) . . ?
N3 C6 C2 125.33(19) . . ?
C2 C6 S1 120.92(16) . . ?
S1 C7 H7 125.0 . . ?
C8 C7 S1 110.05(16) . . ?
C8 C7 H7 125.0 . . ?
N3 C8 C9 120.74(19) . . ?
C7 C8 N3 115.7(2) . . ?
C7 C8 C9 123.50(19) . . ?
O1 C9 N4 124.3(2) . . ?
O1 C9 C8 122.1(2) . . ?
N4 C9 C8 113.56(18) . . ?
C11 C10 N4 122.5(2) . . ?
C11 C10 C15 119.9(2) . . ?
C15 C10 N4 117.6(2) . . ?
C10 C11 H11 120.9 . . ?
C10 C11 C12 118.2(2) . . ?
C12 C11 H11 120.9 . . ?
C11 C12 Br1 118.4(2) . . ?
C13 C12 Br1 118.9(2) . . ?
C13 C12 C11 122.7(2) . . ?
C12 C13 H13 120.8 . . ?
C12 C13 C14 118.3(3) . . ?
C14 C13 H13 120.8 . . ?
C13 C14 H14 119.5 . . ?
C15 C14 C13 121.0(3) . . ?
C15 C14 H14 119.5 . . ?
C10 C15 H15 120.1 . . ?
C14 C15 C10 119.8(3) . . ?
C14 C15 H15 120.1 . . ?

loop_
_geom_bond_atom_site_label_1
_geom_bond_atom_site_label_2
_geom_bond_distance
_geom_bond_site_symmetry_2
_geom_bond_publ_flag
Br1 C12 1.892(3) . ?
S1 C6 1.742(2) . ?
S1 C7 1.702(2) . ?
O1 C9 1.221(3) . ?
N1 N2 1.344(3) . ?
N1 C1 1.343(3) . ?
N1 C4 1.456(3) . ?
N2 C3 1.327(3) . ?
N3 C6 1.302(3) . ?
N3 C8 1.380(3) . ?
N4 H4 0.78(3) . ?
N4 C9 1.355(3) . ?
N4 C10 1.409(3) . ?
C1 H1 0.9300 . ?
C1 C2 1.380(3) . ?
C2 C3 1.410(3) . ?
C2 C6 1.453(3) . ?
C3 C5 1.492(4) . ?
C3 C5A 1.486(10) . ?
C4 H4A 0.9600 . ?
C4 H4B 0.9600 . ?
C4 H4C 0.9600 . ?
C5 H5 0.9800 . ?
C5 F1 1.355(4) . ?
C5 F2 1.319(3) . ?
C5A H5A 0.9800 . ?
C5A F1A 1.320(8) . ?
C5A F2A 1.316(8) . ?
C7 H7 0.9300 . ?
C7 C8 1.352(3) . ?
C8 C9 1.478(3) . ?
C10 C11 1.387(3) . ?
C10 C15 1.389(3) . ?
C11 H11 0.9300 . ?
C11 C12 1.388(3) . ?
C12 C13 1.362(4) . ?
C13 H13 0.9300 . ?
C13 C14 1.379(5) . ?
C14 H14 0.9300 . ?
C14 C15 1.379(4) . ?
C15 H15 0.9300 . ?

loop_
_geom_torsion_atom_site_label_1
_geom_torsion_atom_site_label_2
_geom_torsion_atom_site_label_3
_geom_torsion_atom_site_label_4
_geom_torsion
_geom_torsion_site_symmetry_1
_geom_torsion_site_symmetry_2
_geom_torsion_site_symmetry_3
_geom_torsion_site_symmetry_4
_geom_torsion_publ_flag
Br1 C12 C13 C14 178.7(3) . . . . ?
S1 C7 C8 N3 0.1(3) . . . . ?
S1 C7 C8 C9 178.47(18) . . . . ?
N1 N2 C3 C2 -0.2(3) . . . . ?
N1 N2 C3 C5 -179.5(2) . . . . ?
N1 N2 C3 C5A 162.1(7) . . . . ?
N1 C1 C2 C3 -0.3(2) . . . . ?
N1 C1 C2 C6 179.5(2) . . . . ?
N2 N1 C1 C2 0.2(3) . . . . ?
N2 C3 C5 F1 -112.1(3) . . . . ?
N2 C3 C5 F2 7.1(4) . . . . ?
N2 C3 C5A F1A 104.8(13) . . . . ?
N2 C3 C5A F2A -25(2) . . . . ?
N3 C8 C9 O1 -178.6(2) . . . . ?
N3 C8 C9 N4 2.9(3) . . . . ?
N4 C10 C11 C12 -179.3(2) . . . . ?
N4 C10 C15 C14 179.7(3) . . . . ?
C1 N1 N2 C3 0.0(3) . . . . ?
C1 C2 C3 N2 0.3(3) . . . . ?
C1 C2 C3 C5 179.5(3) . . . . ?
C1 C2 C3 C5A -163.7(6) . . . . ?
C1 C2 C6 S1 7.1(3) . . . . ?
C1 C2 C6 N3 -173.0(2) . . . . ?
C2 C3 C5 F1 68.8(4) . . . . ?
C2 C3 C5 F2 -172.1(3) . . . . ?
C2 C3 C5A F1A -93.9(15) . . . . ?
C2 C3 C5A F2A 136.4(16) . . . . ?
C3 C2 C6 S1 -173.24(19) . . . . ?
C3 C2 C6 N3 6.7(4) . . . . ?
C4 N1 N2 C3 178.1(2) . . . . ?
C4 N1 C1 C2 -177.7(2) . . . . ?
C6 S1 C7 C8 0.00(19) . . . . ?
C6 N3 C8 C7 -0.2(3) . . . . ?
C6 N3 C8 C9 -178.6(2) . . . . ?
C6 C2 C3 N2 -179.5(2) . . . . ?
C6 C2 C3 C5 -0.3(4) . . . . ?
C6 C2 C3 C5A 16.6(7) . . . . ?
C7 S1 C6 N3 -0.10(18) . . . . ?
C7 S1 C6 C2 179.81(19) . . . . ?
C7 C8 C9 O1 3.1(4) . . . . ?
C7 C8 C9 N4 -175.4(2) . . . . ?
C8 N3 C6 S1 0.2(2) . . . . ?
C8 N3 C6 C2 -179.7(2) . . . . ?
C9 N4 C10 C11 16.7(4) . . . . ?
C9 N4 C10 C15 -163.2(2) . . . . ?
C10 N4 C9 O1 -6.1(4) . . . . ?
C10 N4 C9 C8 172.3(2) . . . . ?
C10 C11 C12 Br1 -179.50(17) . . . . ?
C10 C11 C12 C13 -0.2(4) . . . . ?
C11 C10 C15 C14 -0.2(4) . . . . ?
C11 C12 C13 C14 -0.6(5) . . . . ?
C12 C13 C14 C15 1.0(5) . . . . ?
C13 C14 C15 C10 -0.6(5) . . . . ?
C15 C10 C11 C12 0.6(4) . . . . ?
